data_7045800
loop_
_publ_author_name
'Shang, Rong'
'Saito, Souta'
'Jimenez-Halla, J Oscar C'
'Yamamoto, Yohsuke'

_publ_section_title
;
 Facile reactions of gold(i) complexes with
 tri(tert-butyl)azadiboriridine.
;
_journal_issue 15
_journal_name_full 'Dalton transactions (Cambridge, England : 2003)'
_journal_page_first 5181
_journal_page_last 5188
_journal_paper_doi 10.1039/c8dt00697k
_journal_volume 47
_journal_year 2018
_chemical_formula_moiety 'C15 H36 Au B2 Cl N P'
_chemical_formula_sum 'C15 H36 Au B2 Cl N P'
_chemical_formula_weight 515.45
_chemical_properties_physical Air-sensitive,Moisture-sensitive
_space_group_crystal_system orthorhombic
_space_group_IT_number 29
_space_group_name_Hall 'P 2c -2ac'
_space_group_name_H-M_alt 'P c a 21'
_symmetry_space_group_name_Hall 'P 2c -2ac'
_symmetry_space_group_name_H-M 'P c a 21'
_atom_sites_solution_hydrogens geom
_audit_creation_method SHELXL-2014/7
_audit_update_record
;
2017-10-04 deposited with the CCDC.
2018-03-06 downloaded from the CCDC.
;
_cell_angle_alpha 90
_cell_angle_beta 90
_cell_angle_gamma 90
_cell_formula_units_Z 4
_cell_length_a 14.701(9)
_cell_length_b 11.511(9)
_cell_length_c 12.330(9)
_cell_measurement_reflns_used 9090
_cell_measurement_temperature 173(2)
_cell_measurement_theta_max 27.14
_cell_measurement_theta_min 2.25
_cell_volume 2087(3)
_computing_cell_refinement 'Bruker SAINT'
_computing_data_collection 'Bruker APEX2'
_computing_data_reduction 'Bruker SAINT'
_computing_structure_refinement 'SHELXL-2014/7 (Sheldrick, 2014)'
_diffrn_ambient_temperature 173(2)
_diffrn_measured_fraction_theta_full 0.999
_diffrn_measured_fraction_theta_max 0.999
_diffrn_measurement_device_type 'Bruker APEX-II CCD'
_diffrn_measurement_method '\f and \w scans'
_diffrn_radiation_monochromator 'Bruker Helios multilayered confocal mirror'
_diffrn_radiation_source 'Bruker TXS fine-focus rotating anode'
_diffrn_radiation_type MoK\a
_diffrn_radiation_wavelength 0.71073
_diffrn_reflns_av_unetI/netI 0.0611
_diffrn_reflns_Laue_measured_fraction_full 0.999
_diffrn_reflns_Laue_measured_fraction_max 0.999
_diffrn_reflns_limit_h_max 18
_diffrn_reflns_limit_h_min -18
_diffrn_reflns_limit_k_max 14
_diffrn_reflns_limit_k_min -14
_diffrn_reflns_limit_l_max 15
_diffrn_reflns_limit_l_min -15
_diffrn_reflns_number 3926
_diffrn_reflns_point_group_measured_fraction_full 0.921
_diffrn_reflns_point_group_measured_fraction_max 0.919
_diffrn_reflns_theta_full 26.000
_diffrn_reflns_theta_max 26.365
_diffrn_reflns_theta_min 2.247
_exptl_absorpt_coefficient_mu 7.249
_exptl_absorpt_correction_T_max 0.986
_exptl_absorpt_correction_T_min 0.315
_exptl_absorpt_correction_type multi-scan
_exptl_absorpt_process_details
;
 SADABS (Sheldrick, 2014)
;
_exptl_crystal_colour pink
_exptl_crystal_density_diffrn 1.641
_exptl_crystal_description plate
_exptl_crystal_F_000 1016
_exptl_crystal_size_max 0.032
_exptl_crystal_size_mid 0.012
_exptl_crystal_size_min 0.002
_refine_diff_density_max 2.283
_refine_diff_density_min -1.973
_refine_diff_density_rms 0.141
_refine_ls_abs_structure_details
;
 Flack x determined using 1332 quotients [(I+)-(I-)]/[(I+)+(I-)]
 (Parsons, Flack and Wagner, Acta Cryst. B69 (2013) 249-259).
;
_refine_ls_abs_structure_Flack 0.016(10)
_refine_ls_extinction_method none
_refine_ls_goodness_of_fit_ref 1.085
_refine_ls_hydrogen_treatment constr
_refine_ls_matrix_type full
_refine_ls_number_parameters 203
_refine_ls_number_reflns 3926
_refine_ls_number_restraints 1
_refine_ls_restrained_S_all 1.085
_refine_ls_R_factor_all 0.0350
_refine_ls_R_factor_gt 0.0312
_refine_ls_shift/su_max 0.000
_refine_ls_shift/su_mean 0.000
_refine_ls_structure_factor_coef Fsqd
_refine_ls_weighting_details 'w=1/[\s^2^(Fo^2^)+(0.0214P)^2^+1.6351P] where P=(Fo^2^+2Fc^2^)/3'
_refine_ls_weighting_scheme calc
_refine_ls_wR_factor_gt 0.0739
_refine_ls_wR_factor_ref 0.0762
_reflns_Friedel_coverage 0.752
_reflns_Friedel_fraction_full 0.835
_reflns_Friedel_fraction_max 0.831
_reflns_number_gt 3611
_reflns_number_total 3926
_reflns_threshold_expression 'I > 2\s(I)'
_cod_data_source_file c8dt00697k2.cif
_cod_data_source_block 4
_cod_depositor_comments 'Adding full bibliography for 7045799--7045803.cif.'
_cod_database_code 7045800
_shelx_shelxl_version_number 2014/7
_shelx_space_group_comment
;
The symmetry employed for this shelxl refinement is uniquely defined
by the following loop, which should always be used as a source of
symmetry information in preference to the above space-group names.
They are only intended as comments.
;
_shelx_estimated_absorpt_t_min 0.801
_shelx_estimated_absorpt_t_max 0.986

loop_
_space_group_symop_operation_xyz
'x, y, z'
'-x, -y, z+1/2'
'x+1/2, -y, z'
'-x+1/2, y, z+1/2'

loop_
_atom_site_label
_atom_site_type_symbol
_atom_site_fract_x
_atom_site_fract_y
_atom_site_fract_z
_atom_site_U_iso_or_equiv
_atom_site_adp_type
_atom_site_occupancy
_atom_site_site_symmetry_order
_atom_site_calc_flag
_atom_site_refinement_flags_posn
_atom_site_refinement_flags_adp
Au1_1 Au 0.41044(2) 0.41867(2) 0.48877(6) 0.02389(11) Uani 1 1 d . .
B2_1 B 0.3619(5) 0.2437(6) 0.4911(12) 0.0226(14) Uani 1 1 d . .
B1_1 B 0.5006(5) 0.2632(5) 0.4904(12) 0.0208(13) Uani 1 1 d . .
N1_1 N 0.4301(4) 0.1667(5) 0.4704(4) 0.0195(15) Uani 1 1 d . .
Cl1_1 Cl 0.38466(17) 0.62142(16) 0.4857(4) 0.0468(5) Uani 1 1 d . .
P1_2 P 0.56342(17) 0.3108(2) 0.35074(19) 0.0286(5) Uani 1 1 d . .
C2_2 C 0.4857(7) 0.2877(9) 0.2390(8) 0.040(2) Uani 1 1 d . .
H2A_2 H 0.5163 0.3065 0.1706 0.060 Uiso 1 1 calc R U
H2B_2 H 0.4324 0.3379 0.2479 0.060 Uiso 1 1 calc R U
H2C_2 H 0.4664 0.2062 0.2380 0.060 Uiso 1 1 calc R U
C3_2 C 0.6681(7) 0.2383(9) 0.3103(9) 0.047(2) Uani 1 1 d . .
H3A_2 H 0.6830 0.2596 0.2354 0.070 Uiso 1 1 calc R U
H3B_2 H 0.6599 0.1540 0.3153 0.070 Uiso 1 1 calc R U
H3C_2 H 0.7176 0.2624 0.3584 0.070 Uiso 1 1 calc R U
C4_2 C 0.5971(7) 0.4632(10) 0.3365(10) 0.047(3) Uani 1 1 d . .
H4A_2 H 0.6183 0.4772 0.2623 0.070 Uiso 1 1 calc R U
H4B_2 H 0.6463 0.4806 0.3877 0.070 Uiso 1 1 calc R U
H4C_2 H 0.5448 0.5133 0.3519 0.070 Uiso 1 1 calc R U
C1_3 C 0.5612(7) 0.2689(8) 0.6006(7) 0.0277(18) Uani 1 1 d . .
C2_3 C 0.4997(7) 0.2542(8) 0.7000(7) 0.034(2) Uani 1 1 d . .
H2A_3 H 0.5357 0.2648 0.7662 0.051 Uiso 1 1 calc R U
H2B_3 H 0.4730 0.1762 0.6997 0.051 Uiso 1 1 calc R U
H2C_3 H 0.4510 0.3123 0.6978 0.051 Uiso 1 1 calc R U
C3_3 C 0.6110(7) 0.3854(8) 0.6131(9) 0.038(2) Uani 1 1 d . .
H3A_3 H 0.6416 0.3879 0.6837 0.057 Uiso 1 1 calc R U
H3B_3 H 0.5670 0.4492 0.6084 0.057 Uiso 1 1 calc R U
H3C_3 H 0.6563 0.3934 0.5552 0.057 Uiso 1 1 calc R U
C4_3 C 0.6346(6) 0.1727(8) 0.6070(7) 0.038(2) Uani 1 1 d . .
H4A_3 H 0.6706 0.1830 0.6732 0.057 Uiso 1 1 calc R U
H4B_3 H 0.6746 0.1780 0.5436 0.057 Uiso 1 1 calc R U
H4C_3 H 0.6052 0.0964 0.6083 0.057 Uiso 1 1 calc R U
C1_4 C 0.4358(6) 0.0380(7) 0.4536(7) 0.0293(18) Uani 1 1 d . .
C2_4 C 0.5276(6) 0.0082(8) 0.3998(8) 0.037(2) Uani 1 1 d . .
H2A_4 H 0.5304 -0.0754 0.3852 0.056 Uiso 1 1 calc R U
H2B_4 H 0.5774 0.0301 0.4486 0.056 Uiso 1 1 calc R U
H2C_4 H 0.5334 0.0511 0.3315 0.056 Uiso 1 1 calc R U
C3_4 C 0.3617(7) -0.0013(7) 0.3751(8) 0.038(2) Uani 1 1 d . .
H3A_4 H 0.3692 -0.0842 0.3595 0.057 Uiso 1 1 calc R U
H3B_4 H 0.3665 0.0432 0.3076 0.057 Uiso 1 1 calc R U
H3C_4 H 0.3019 0.0119 0.4079 0.057 Uiso 1 1 calc R U
C4_4 C 0.4282(8) -0.0271(8) 0.5612(9) 0.043(2) Uani 1 1 d . .
H4A_4 H 0.4290 -0.1109 0.5476 0.064 Uiso 1 1 calc R U
H4B_4 H 0.3711 -0.0058 0.5972 0.064 Uiso 1 1 calc R U
H4C_4 H 0.4796 -0.0061 0.6079 0.064 Uiso 1 1 calc R U
C1_5 C 0.2529(5) 0.2422(6) 0.5088(10) 0.032(3) Uani 1 1 d . .
C2_5 C 0.2198(7) 0.1384(8) 0.5748(8) 0.040(2) Uani 1 1 d . .
H2A_5 H 0.1540 0.1448 0.5863 0.060 Uiso 1 1 calc R U
H2B_5 H 0.2509 0.1373 0.6451 0.060 Uiso 1 1 calc R U
H2C_5 H 0.2332 0.0665 0.5354 0.060 Uiso 1 1 calc R U
C3_5 C 0.2067(7) 0.2465(9) 0.3966(8) 0.043(2) Uani 1 1 d . .
H3A_5 H 0.1407 0.2527 0.4060 0.064 Uiso 1 1 calc R U
H3B_5 H 0.2210 0.1754 0.3563 0.064 Uiso 1 1 calc R U
H3C_5 H 0.2290 0.3141 0.3562 0.064 Uiso 1 1 calc R U
C4_5 C 0.2209(7) 0.3503(8) 0.5726(9) 0.044(2) Uani 1 1 d . .
H4A_5 H 0.1546 0.3479 0.5807 0.066 Uiso 1 1 calc R U
H4B_5 H 0.2383 0.4207 0.5332 0.066 Uiso 1 1 calc R U
H4C_5 H 0.2494 0.3506 0.6445 0.066 Uiso 1 1 calc R U

loop_
_atom_site_aniso_label
_atom_site_aniso_U_11
_atom_site_aniso_U_22
_atom_site_aniso_U_33
_atom_site_aniso_U_23
_atom_site_aniso_U_13
_atom_site_aniso_U_12
Au1_1 0.02827(16) 0.01746(16) 0.02593(16) -0.0006(2) 0.0006(2) 0.00104(8)
B2_1 0.034(4) 0.017(3) 0.017(3) -0.004(6) 0.009(7) -0.003(3)
B1_1 0.023(3) 0.015(3) 0.024(3) 0.001(6) -0.007(7) 0.005(2)
N1_1 0.027(3) 0.018(3) 0.014(4) -0.001(2) -0.004(2) -0.003(2)
Cl1_1 0.0628(12) 0.0202(8) 0.0575(14) -0.0032(18) 0.000(2) 0.0051(8)
P1_2 0.0257(10) 0.0354(13) 0.0247(11) 0.0021(10) 0.0022(10) 0.0015(11)
C2_2 0.038(6) 0.055(7) 0.026(4) 0.006(4) 0.000(4) -0.002(5)
C3_2 0.030(5) 0.065(7) 0.046(5) -0.001(5) 0.014(4) 0.014(5)
C4_2 0.060(7) 0.035(6) 0.046(7) 0.014(5) 0.016(5) -0.009(4)
C1_3 0.030(4) 0.029(4) 0.024(4) 0.007(4) -0.008(4) -0.001(4)
C2_3 0.044(5) 0.032(5) 0.026(4) -0.001(4) -0.005(4) 0.003(4)
C3_3 0.039(5) 0.032(5) 0.042(6) 0.003(5) -0.017(4) -0.014(4)
C4_3 0.036(5) 0.043(5) 0.035(5) 0.009(4) -0.017(4) 0.002(4)
C1_4 0.038(4) 0.019(4) 0.032(4) -0.006(3) -0.013(4) 0.004(3)
C2_4 0.039(5) 0.032(4) 0.042(5) -0.009(4) -0.007(4) 0.013(4)
C3_4 0.045(5) 0.027(4) 0.041(5) -0.010(4) -0.007(4) 0.001(4)
C4_4 0.059(6) 0.023(5) 0.045(6) 0.008(4) -0.009(5) 0.003(4)
C1_5 0.023(4) 0.030(4) 0.043(8) 0.001(4) 0.001(4) -0.003(3)
C2_5 0.040(5) 0.033(5) 0.047(5) -0.002(4) 0.014(4) -0.006(4)
C3_5 0.031(5) 0.055(6) 0.042(5) 0.004(5) -0.001(4) 0.004(4)
C4_5 0.038(5) 0.037(5) 0.057(6) -0.002(5) 0.023(5) 0.004(4)

loop_
_atom_type_symbol
_atom_type_description
_atom_type_scat_dispersion_real
_atom_type_scat_dispersion_imag
_atom_type_scat_source
C C 0.0033 0.0016 'International Tables Vol C Tables 4.2.6.8 and 6.1.1.4'
H H 0.0000 0.0000 'International Tables Vol C Tables 4.2.6.8 and 6.1.1.4'
B B 0.0013 0.0007 'International Tables Vol C Tables 4.2.6.8 and 6.1.1.4'
N N 0.0061 0.0033 'International Tables Vol C Tables 4.2.6.8 and 6.1.1.4'
P P 0.1023 0.0942 'International Tables Vol C Tables 4.2.6.8 and 6.1.1.4'
Cl Cl 0.1484 0.1585 'International Tables Vol C Tables 4.2.6.8 and 6.1.1.4'
Au Au -2.0133 8.8022 'International Tables Vol C Tables 4.2.6.8 and 6.1.1.4'

loop_
_geom_angle_atom_site_label_1
_geom_angle_atom_site_label_2
_geom_angle_atom_site_label_3
_geom_angle
B2_1 Au1_1 B1_1 56.0(3)
B2_1 Au1_1 Cl1_1 151.3(2)
B1_1 Au1_1 Cl1_1 152.68(19)
N1_1 B2_1 C1_5 138.4(6)
N1_1 B2_1 B1_1 48.6(4)
C1_5 B2_1 B1_1 170.6(9)
N1_1 B2_1 Au1_1 111.4(5)
C1_5 B2_1 Au1_1 110.0(4)
B1_1 B2_1 Au1_1 64.2(3)
N1_1 B1_1 C1_3 122.1(8)
N1_1 B1_1 P1_2 111.5(8)
C1_3 B1_1 P1_2 116.7(5)
N1_1 B1_1 B2_1 41.6(3)
C1_3 B1_1 B2_1 123.0(9)
P1_2 B1_1 B2_1 119.0(7)
N1_1 B1_1 Au1_1 100.2(4)
C1_3 B1_1 Au1_1 107.5(6)
P1_2 B1_1 Au1_1 92.7(4)
B2_1 B1_1 Au1_1 59.7(3)
B2_1 N1_1 C1_4 135.3(6)
B2_1 N1_1 B1_1 89.8(5)
C1_4 N1_1 B1_1 134.3(6)
C2_2 P1_2 C3_2 104.9(5)
C2_2 P1_2 C4_2 103.8(5)
C3_2 P1_2 C4_2 100.6(5)
C2_2 P1_2 B1_1 108.6(4)
C3_2 P1_2 B1_1 119.6(4)
C4_2 P1_2 B1_1 117.6(4)
P1_2 C2_2 H2A_2 109.5
P1_2 C2_2 H2B_2 109.5
H2A_2 C2_2 H2B_2 109.5
P1_2 C2_2 H2C_2 109.5
H2A_2 C2_2 H2C_2 109.5
H2B_2 C2_2 H2C_2 109.5
P1_2 C3_2 H3A_2 109.5
P1_2 C3_2 H3B_2 109.5
H3A_2 C3_2 H3B_2 109.5
P1_2 C3_2 H3C_2 109.5
H3A_2 C3_2 H3C_2 109.5
H3B_2 C3_2 H3C_2 109.5
P1_2 C4_2 H4A_2 109.5
P1_2 C4_2 H4B_2 109.5
H4A_2 C4_2 H4B_2 109.5
P1_2 C4_2 H4C_2 109.5
H4A_2 C4_2 H4C_2 109.5
H4B_2 C4_2 H4C_2 109.5
C2_3 C1_3 C3_3 107.3(8)
C2_3 C1_3 C4_3 107.0(7)
C3_3 C1_3 C4_3 106.6(8)
C2_3 C1_3 B1_1 110.0(8)
C3_3 C1_3 B1_1 112.3(7)
C4_3 C1_3 B1_1 113.3(7)
C1_3 C2_3 H2A_3 109.5
C1_3 C2_3 H2B_3 109.5
H2A_3 C2_3 H2B_3 109.5
C1_3 C2_3 H2C_3 109.5
H2A_3 C2_3 H2C_3 109.5
H2B_3 C2_3 H2C_3 109.5
C1_3 C3_3 H3A_3 109.5
C1_3 C3_3 H3B_3 109.5
H3A_3 C3_3 H3B_3 109.5
C1_3 C3_3 H3C_3 109.5
H3A_3 C3_3 H3C_3 109.5
H3B_3 C3_3 H3C_3 109.5
C1_3 C4_3 H4A_3 109.5
C1_3 C4_3 H4B_3 109.5
H4A_3 C4_3 H4B_3 109.5
C1_3 C4_3 H4C_3 109.5
H4A_3 C4_3 H4C_3 109.5
H4B_3 C4_3 H4C_3 109.5
N1_1 C1_4 C4_4 111.1(7)
N1_1 C1_4 C3_4 110.0(7)
C4_4 C1_4 C3_4 110.7(8)
N1_1 C1_4 C2_4 109.1(7)
C4_4 C1_4 C2_4 109.2(8)
C3_4 C1_4 C2_4 106.6(8)
C1_4 C2_4 H2A_4 109.5
C1_4 C2_4 H2B_4 109.5
H2A_4 C2_4 H2B_4 109.5
C1_4 C2_4 H2C_4 109.5
H2A_4 C2_4 H2C_4 109.5
H2B_4 C2_4 H2C_4 109.5
C1_4 C3_4 H3A_4 109.5
C1_4 C3_4 H3B_4 109.5
H3A_4 C3_4 H3B_4 109.5
C1_4 C3_4 H3C_4 109.5
H3A_4 C3_4 H3C_4 109.5
H3B_4 C3_4 H3C_4 109.5
C1_4 C4_4 H4A_4 109.5
C1_4 C4_4 H4B_4 109.5
H4A_4 C4_4 H4B_4 109.5
C1_4 C4_4 H4C_4 109.5
H4A_4 C4_4 H4C_4 109.5
H4B_4 C4_4 H4C_4 109.5
C2_5 C1_5 C3_5 111.2(7)
C2_5 C1_5 C4_5 105.2(8)
C3_5 C1_5 C4_5 107.3(7)
C2_5 C1_5 B2_1 113.4(7)
C3_5 C1_5 B2_1 108.4(10)
C4_5 C1_5 B2_1 111.3(7)
C1_5 C2_5 H2A_5 109.5
C1_5 C2_5 H2B_5 109.5
H2A_5 C2_5 H2B_5 109.5
C1_5 C2_5 H2C_5 109.5
H2A_5 C2_5 H2C_5 109.5
H2B_5 C2_5 H2C_5 109.5
C1_5 C3_5 H3A_5 109.5
C1_5 C3_5 H3B_5 109.5
H3A_5 C3_5 H3B_5 109.5
C1_5 C3_5 H3C_5 109.5
H3A_5 C3_5 H3C_5 109.5
H3B_5 C3_5 H3C_5 109.5
C1_5 C4_5 H4A_5 109.5
C1_5 C4_5 H4B_5 109.5
H4A_5 C4_5 H4B_5 109.5
C1_5 C4_5 H4C_5 109.5
H4A_5 C4_5 H4C_5 109.5
H4B_5 C4_5 H4C_5 109.5

loop_
_geom_bond_atom_site_label_1
_geom_bond_atom_site_label_2
_geom_bond_distance
Au1_1 B2_1 2.137(7)
Au1_1 B1_1 2.227(6)
Au1_1 Cl1_1 2.365(3)
B2_1 N1_1 1.363(9)
B2_1 C1_5 1.617(10)
B2_1 B1_1 2.051(10)
B1_1 N1_1 1.540(9)
B1_1 C1_3 1.626(15)
B1_1 P1_2 2.029(14)
N1_1 C1_4 1.498(10)
P1_2 C2_2 1.809(10)
P1_2 C3_2 1.820(9)
P1_2 C4_2 1.831(11)
C2_2 H2A_2 0.9800
C2_2 H2B_2 0.9800
C2_2 H2C_2 0.9800
C3_2 H3A_2 0.9800
C3_2 H3B_2 0.9800
C3_2 H3C_2 0.9800
C4_2 H4A_2 0.9800
C4_2 H4B_2 0.9800
C4_2 H4C_2 0.9800
C1_3 C2_3 1.532(13)
C1_3 C3_3 1.536(12)
C1_3 C4_3 1.548(13)
C2_3 H2A_3 0.9800
C2_3 H2B_3 0.9800
C2_3 H2C_3 0.9800
C3_3 H3A_3 0.9800
C3_3 H3B_3 0.9800
C3_3 H3C_3 0.9800
C4_3 H4A_3 0.9800
C4_3 H4B_3 0.9800
C4_3 H4C_3 0.9800
C1_4 C4_4 1.528(14)
C1_4 C3_4 1.525(12)
C1_4 C2_4 1.543(13)
C2_4 H2A_4 0.9800
C2_4 H2B_4 0.9800
C2_4 H2C_4 0.9800
C3_4 H3A_4 0.9800
C3_4 H3B_4 0.9800
C3_4 H3C_4 0.9800
C4_4 H4A_4 0.9800
C4_4 H4B_4 0.9800
C4_4 H4C_4 0.9800
C1_5 C2_5 1.525(12)
C1_5 C3_5 1.543(14)
C1_5 C4_5 1.545(12)
C2_5 H2A_5 0.9800
C2_5 H2B_5 0.9800
C2_5 H2C_5 0.9800
C3_5 H3A_5 0.9800
C3_5 H3B_5 0.9800
C3_5 H3C_5 0.9800
C4_5 H4A_5 0.9800
C4_5 H4B_5 0.9800
C4_5 H4C_5 0.9800
